data_7132558
loop_
_publ_author_name
'Zhao, Xueru'
'Hua, Bin'
'Shao, Li'

_publ_section_title
;
 Constructing a solid-state supramolecular polymer based on host-guest
 recognition between perethylated pillar[5]arene and tetrathiafulvalene.
;
_journal_issue 9
_journal_name_full 'Chemical communications (Cambridge, England)'
_journal_page_first 1164
_journal_page_last 1167
_journal_paper_doi 10.1039/d3cc03579d
_journal_volume 60
_journal_year 2024
_chemical_formula_moiety 'C6 H4 S4, C55 H70 O10'
_chemical_formula_sum 'C61 H74 O10 S4'
_chemical_formula_weight 1095.44
_space_group_crystal_system monoclinic
_space_group_IT_number 15
_space_group_name_Hall '-C 2yc'
_space_group_name_H-M_alt 'C 1 2/c 1'
_atom_sites_solution_hydrogens geom
_audit_creation_date 2023-12-02
_audit_creation_method
;
Olex2 1.5
(compiled 2022.04.07 svn.rca3783a0 for OlexSys, GUI svn.r6498)
;
_audit_update_record
;
2023-12-12 deposited with the CCDC.	2024-01-02 downloaded from the CCDC.
;
_cell_angle_alpha 90
_cell_angle_beta 97.516(5)
_cell_angle_gamma 90
_cell_formula_units_Z 4
_cell_length_a 21.590(4)
_cell_length_b 20.575(3)
_cell_length_c 13.578(2)
_cell_measurement_reflns_used 2971
_cell_measurement_temperature 193.00
_cell_measurement_theta_max 20.04
_cell_measurement_theta_min 2.49
_cell_volume 5979.7(17)
_computing_cell_refinement 'SAINT V8.40B (Bruker, 2019)'
_computing_data_collection 'APEX4 V2022.10-1 (Bruker, 2022)'
_computing_data_reduction 'SAINT V8.40B (Bruker, 2019)'
_computing_molecular_graphics 'Olex2 1.5 (Dolomanov et al., 2009)'
_computing_publication_material 'Olex2 1.5 (Dolomanov et al., 2009)'
_computing_structure_refinement 'SHELXL 2019/2 (Sheldrick, 2015)'
_computing_structure_solution 'SHELXT 2018/2 (Sheldrick, 2018)'
_diffrn_ambient_temperature 193.00
_diffrn_measured_fraction_theta_full 0.996
_diffrn_measured_fraction_theta_max 0.996
_diffrn_measurement_device 'four-circle diffractometer'
_diffrn_measurement_device_type 'Bruker D8 VENTURE TXS PHOTON 100'
_diffrn_measurement_method '\w and \f shutterless scans'
_diffrn_measurement_specimen_support 'nylon loop'
_diffrn_radiation_monochromator 'Helios Multi-layer Optic'
_diffrn_radiation_type MoK\a
_diffrn_radiation_wavelength 0.71073
_diffrn_reflns_av_R_equivalents 0.0551
_diffrn_reflns_av_unetI/netI 0.0496
_diffrn_reflns_Laue_measured_fraction_full 0.996
_diffrn_reflns_Laue_measured_fraction_max 0.996
_diffrn_reflns_limit_h_max 17
_diffrn_reflns_limit_h_min -22
_diffrn_reflns_limit_k_max 20
_diffrn_reflns_limit_k_min -20
_diffrn_reflns_limit_l_max 13
_diffrn_reflns_limit_l_min -13
_diffrn_reflns_number 13551
_diffrn_reflns_point_group_measured_fraction_full 0.996
_diffrn_reflns_point_group_measured_fraction_max 0.996
_diffrn_reflns_theta_full 21.260
_diffrn_reflns_theta_max 21.260
_diffrn_reflns_theta_min 1.949
_exptl_absorpt_coefficient_mu 0.214
_exptl_absorpt_correction_T_max 0.7454
_exptl_absorpt_correction_T_min 0.6127
_exptl_absorpt_correction_type multi-scan
_exptl_absorpt_process_details
;
SADABS-2016/2 (Bruker,2016/2) was used for absorption correction.
wR2(int) was 0.0844 before and 0.0682 after correction.
The Ratio of minimum to maximum transmission is 0.8220.
The \l/2 correction factor is Not present.
;
_exptl_crystal_colour yellow
_exptl_crystal_colour_primary yellow
_exptl_crystal_density_diffrn 1.217
_exptl_crystal_description block
_exptl_crystal_F_000 2336
_exptl_crystal_size_max 0.13
_exptl_crystal_size_mid 0.12
_exptl_crystal_size_min 0.1
_refine_diff_density_max 0.615
_refine_diff_density_min -0.459
_refine_diff_density_rms 0.074
_refine_ls_extinction_method none
_refine_ls_goodness_of_fit_ref 1.146
_refine_ls_hydrogen_treatment constr
_refine_ls_matrix_type full
_refine_ls_number_parameters 399
_refine_ls_number_reflns 3319
_refine_ls_number_restraints 145
_refine_ls_restrained_S_all 1.146
_refine_ls_R_factor_all 0.2097
_refine_ls_R_factor_gt 0.1555
_refine_ls_shift/su_max 0.000
_refine_ls_shift/su_mean 0.000
_refine_ls_structure_factor_coef Fsqd
_refine_ls_weighting_details 'w=1/[\s^2^(Fo^2^)+(0.3000P)^2^+10.0000P] where P=(Fo^2^+2Fc^2^)/3'
_refine_ls_weighting_scheme calc
_refine_ls_wR_factor_gt 0.4375
_refine_ls_wR_factor_ref 0.5004
_reflns_Friedel_coverage 0.000
_reflns_number_gt 1873
_reflns_number_total 3319
_reflns_threshold_expression 'I > 2\s(I)'
_cod_data_source_file d3cc03579d2.cif
_cod_data_source_block a
_cod_depositor_comments 'Adding full bibliography for 7132558.cif.'
_cod_original_cell_volume 5979.9(17)
_cod_database_code 7132558
_shelx_shelxl_version_number 2019/2
_shelx_space_group_comment
;
The symmetry employed for this shelxl refinement is uniquely defined
by the following loop, which should always be used as a source of
symmetry information in preference to the above space-group names.
They are only intended as comments.
;
_shelx_estimated_absorpt_t_max 0.979
_shelx_estimated_absorpt_t_min 0.973
_olex2_refinement_description
;
1. Fixed Uiso
 At 1.2 times of:
  All C(H) groups, All C(H,H) groups
 At 1.5 times of:
  All C(H,H,H) groups
2. Restrained distances
 C28-C27 = C28A-C27A
 1.5 with sigma of 0.01
 C34-C33 = C30-C29 = C32-C31
 1.35 with sigma of 0.02
 S3-C33 = S4-C34 = S4-C32 = S3-C32 = S1-C31 = S2-C31 = S2-C30 = S1-C29
 1.75 with sigma of 0.02
 C29-S2 = C34-C32 = S1-C30
 2.6 with sigma of 0.04
 O5-C27 \\sim O5-C27A
 with sigma of 0.02
3. Restrained planarity
 S1, S2, S3, S4, C29, C30, C31, C32, C33, C34
 with sigma of 0.1
 S1A, S2A, S3A, S4A, C29A, C30A, C31A, C32A, C33A, C34A
 with sigma of 0.1
4. Uiso/Uaniso restraints and constraints
O5 \\sim C27 \\sim C27A \\sim C28 \\sim C28A: within 2A with sigma of 0.02 and
sigma for terminal atoms of 0.04 within 2A
S1 \\sim S2 \\sim S3 \\sim S4 \\sim C29 \\sim C30 \\sim C31 \\sim C32 \\sim C33
\\sim C34 \\sim S1A \\sim S2A \\sim S3A \\sim S4A \\sim C29A \\sim C30A \\sim
C31A \\sim C32A \\sim C33A \\sim C34A: within 2A with sigma of 0.04 and sigma
for terminal atoms of 0.08 within 2A
: with sigma of 0.03 and sigma for terminal atoms of 0.06
5. Same fragment restrains
{S1A, S2A, S3A, S4A, C29A, C30A, C31A, C32A, C33A, C34A} sigma for 1-2: 0.01,
1-3: 0.02
as in
{S1, S2, S3, S4, C29, C30, C31, C32, C33, C34}
6. Others
 Sof(C27A)=Sof(H27C)=Sof(H27D)=Sof(C28A)=Sof(H28D)=Sof(H28E)=Sof(H28F)=1-FVAR(1)
 Sof(C27)=Sof(H27A)=Sof(H27B)=Sof(C28)=Sof(H28A)=Sof(H28B)=Sof(H28C)=FVAR(1)
 Fixed Sof: S1(0.25) S2(0.25) S3(0.25) S4(0.25) C29(0.25) H29(0.25) C30(0.25)
 H30(0.25) C31(0.25) C32(0.25) C33(0.25) H33(0.25) C34(0.25) H34(0.25)
 S1A(0.25) S2A(0.25) S3A(0.25) S4A(0.25) C29A(0.25) H29A(0.25) C30A(0.25)
 H30A(0.25) C31A(0.25) C32A(0.25) C33A(0.25) H33A(0.25) C34A(0.25) H34A(0.25)
 H1A(0.5) H1B(0.5)
7.a Secondary CH2 refined with riding coordinates:
 C1(H1A,H1B), C8(H8A,H8B), C10(H10A,H10B), C12(H12A,H12B), C19(H19A,H19B),
 C21(H21A,H21B), C23(H23A,H23B), C27(H27A,H27B), C27A(H27C,H27D)
7.b Aromatic/amide H refined with riding coordinates:
 C29(H29), C30(H30), C33(H33), C34(H34), C29A(H29A), C30A(H30A), C33A(H33A),
 C34A(H34A), C3(H3), C6(H6), C14(H14), C17(H17), C25(H25)
7.c Idealised Me refined as rotating group:
 C9(H9A,H9B,H9C), C11(H11A,H11B,H11C), C20(H20A,H20B,H20C), C22(H22A,H22B,
 H22C), C28(H28A,H28B,H28C), C28A(H28D,H28E,H28F)
;
_olex2_submission_special_instructions 'No special instructions were received'

loop_
_space_group_symop_operation_xyz
'x, y, z'
'-x, y, -z+1/2'
'x+1/2, y+1/2, z'
'-x+1/2, y+1/2, -z+1/2'
'-x, -y, -z'
'x, -y, z-1/2'
'-x+1/2, -y+1/2, -z'
'x+1/2, -y+1/2, z-1/2'

loop_
_atom_site_label
_atom_site_type_symbol
_atom_site_fract_x
_atom_site_fract_y
_atom_site_fract_z
_atom_site_U_iso_or_equiv
_atom_site_adp_type
_atom_site_occupancy
_atom_site_site_symmetry_order
_atom_site_calc_flag
_atom_site_refinement_flags_posn
_atom_site_refinement_flags_adp
_atom_site_refinement_flags_occupancy
_atom_site_disorder_assembly
_atom_site_disorder_group
S1 S 0.2333(8) 0.6954(6) 0.5606(9) 0.126(4) Uiso 0.25 1 d D U P A -1
S2 S 0.2829(9) 0.7804(7) 0.4219(12) 0.158(6) Uiso 0.25 1 d D U P A -1
S3 S 0.3645(5) 0.6897(5) 0.6995(7) 0.101(3) Uiso 0.25 1 d D U P A -1
S4 S 0.4223(8) 0.7726(8) 0.5701(13) 0.187(6) Uiso 0.25 1 d D U P A -1
C29 C 0.1812(13) 0.7184(13) 0.4587(18) 0.210(16) Uiso 0.25 1 d D U P A -1
H29 H 0.138953 0.704230 0.447969 0.252 Uiso 0.25 1 calc R U P A -1
C30 C 0.2059(12) 0.7579(12) 0.397(2) 0.204(16) Uiso 0.25 1 d D U P A -1
H30 H 0.181041 0.773708 0.339001 0.245 Uiso 0.25 1 calc R U P A -1
C31 C 0.2966(9) 0.7377(8) 0.5307(14) 0.114(11) Uiso 0.25 1 d D U P A -1
C32 C 0.3515(9) 0.7349(8) 0.5893(13) 0.137(11) Uiso 0.25 1 d D U P A -1
C33 C 0.4455(10) 0.7057(10) 0.7420(19) 0.101(9) Uiso 0.25 1 d D U P A -1
H33 H 0.467936 0.688622 0.801248 0.121 Uiso 0.25 1 calc R U P A -1
C34 C 0.4701(12) 0.7457(11) 0.6779(17) 0.123(11) Uiso 0.25 1 d D U P A -1
H34 H 0.512560 0.759025 0.690738 0.148 Uiso 0.25 1 calc R U P A -1
S1A S 0.1851(10) 0.7042(8) 0.5321(15) 0.199(7) Uiso 0.25 1 d D U P B -2
S2A S 0.2249(11) 0.8034(8) 0.4043(12) 0.183(6) Uiso 0.25 1 d D U P B -2
S3A S 0.3204(9) 0.6899(7) 0.6494(11) 0.173(5) Uiso 0.25 1 d D U P B -2
S4A S 0.3715(11) 0.7865(10) 0.5338(17) 0.249(9) Uiso 0.25 1 d D U P B -2
C29A C 0.1274(14) 0.7346(17) 0.444(3) 0.28(2) Uiso 0.25 1 d D U P B -2
H29A H 0.085250 0.720222 0.436789 0.333 Uiso 0.25 1 calc R U P B -2
C30A C 0.1480(14) 0.7800(17) 0.386(2) 0.25(2) Uiso 0.25 1 d D U P B -2
H30A H 0.119926 0.799616 0.335089 0.295 Uiso 0.25 1 calc R U P B -2
C31A C 0.2454(10) 0.7509(10) 0.5007(14) 0.150(10) Uiso 0.25 1 d D U P B -2
C32A C 0.3026(9) 0.7448(9) 0.5513(14) 0.107(11) Uiso 0.25 1 d D U P B -2
C33A C 0.4029(12) 0.7030(14) 0.687(2) 0.146(12) Uiso 0.25 1 d D U P B -2
H33A H 0.427548 0.680803 0.739276 0.175 Uiso 0.25 1 calc R U P B -2
C34A C 0.4244(13) 0.7494(15) 0.628(2) 0.191(15) Uiso 0.25 1 d D U P B -2
H34A H 0.467158 0.761818 0.637994 0.229 Uiso 0.25 1 calc R U P B -2
O1 O 0.6269(4) 0.5213(3) 0.7673(6) 0.124(2) Uani 1 1 d . . . . .
O2 O 0.4774(4) 0.6246(3) 0.4433(5) 0.117(2) Uani 1 1 d . . . . .
O3 O 0.6914(5) 0.7234(4) 0.5948(6) 0.130(3) Uani 1 1 d . . . . .
O4 O 0.4879(5) 0.8690(4) 0.4377(7) 0.149(3) Uani 1 1 d . . . . .
O5 O 0.3706(5) 0.9296(5) 0.7226(7) 0.168(3) Uani 1 1 d D U . . .
C1 C 0.500000 0.4925(5) 0.750000 0.101(4) Uani 1 2 d S T P . .
H1A H 0.532813 0.464122 0.785045 0.121 Uiso 0.5 1 calc R U P . .
H1B H 0.467189 0.464118 0.714959 0.121 Uiso 0.5 1 calc R U P . .
C2 C 0.5280(5) 0.5330(4) 0.6749(8) 0.092(3) Uani 1 1 d . . . . .
C3 C 0.4905(5) 0.5581(4) 0.5952(7) 0.089(3) Uani 1 1 d . . . . .
H3 H 0.447249 0.547887 0.587255 0.107 Uiso 1 1 calc R U . . .
C4 C 0.5130(5) 0.5978(4) 0.5255(7) 0.094(3) Uani 1 1 d . . . . .
C5 C 0.5769(6) 0.6134(5) 0.5362(8) 0.103(3) Uani 1 1 d . . . . .
C6 C 0.6152(5) 0.5873(5) 0.6169(9) 0.109(3) Uani 1 1 d . . . . .
H6 H 0.658622 0.596754 0.625211 0.131 Uiso 1 1 calc R U . . .
C7 C 0.5910(6) 0.5478(4) 0.6857(8) 0.103(3) Uani 1 1 d . . . . .
C8 C 0.6904(6) 0.5294(7) 0.7760(12) 0.168(5) Uani 1 1 d . . . . .
H8A H 0.701573 0.576050 0.782443 0.202 Uiso 1 1 calc R U . . .
H8B H 0.707321 0.511345 0.717501 0.202 Uiso 1 1 calc R U . . .
C9 C 0.7154(7) 0.4926(9) 0.8693(14) 0.215(7) Uani 1 1 d . . . . .
H9A H 0.685450 0.458874 0.882225 0.322 Uiso 1 1 calc R U . . .
H9B H 0.721474 0.522775 0.925634 0.322 Uiso 1 1 calc R U . . .
H9C H 0.755379 0.472430 0.860475 0.322 Uiso 1 1 calc R U . . .
C10 C 0.4114(6) 0.6132(5) 0.4316(8) 0.118(3) Uani 1 1 d . . . . .
H10A H 0.393188 0.630898 0.489287 0.142 Uiso 1 1 calc R U . . .
H10B H 0.402648 0.566021 0.427135 0.142 Uiso 1 1 calc R U . . .
C11 C 0.3837(6) 0.6461(6) 0.3393(9) 0.159(5) Uani 1 1 d . . . . .
H11A H 0.399336 0.625806 0.282138 0.238 Uiso 1 1 calc R U . . .
H11B H 0.395287 0.692177 0.342415 0.238 Uiso 1 1 calc R U . . .
H11C H 0.338087 0.642104 0.332317 0.238 Uiso 1 1 calc R U . . .
C12 C 0.6033(5) 0.6589(4) 0.4652(7) 0.114(3) Uani 1 1 d . . . . .
H12A H 0.648028 0.648698 0.464410 0.137 Uiso 1 1 calc R U . . .
H12B H 0.581383 0.651640 0.397417 0.137 Uiso 1 1 calc R U . . .
C13 C 0.5971(6) 0.7290(5) 0.4922(9) 0.112(3) Uani 1 1 d . . . . .
C14 C 0.5467(7) 0.7640(6) 0.4515(8) 0.121(4) Uani 1 1 d . . . . .
H14 H 0.516977 0.744079 0.403103 0.145 Uiso 1 1 calc R U . . .
C15 C 0.5373(7) 0.8299(6) 0.4795(9) 0.121(3) Uani 1 1 d . . . . .
C16 C 0.5808(7) 0.8604(5) 0.5475(8) 0.121(4) Uani 1 1 d . . . . .
C17 C 0.6327(6) 0.8238(6) 0.5867(8) 0.125(4) Uani 1 1 d . . . . .
H17 H 0.663187 0.843351 0.634318 0.150 Uiso 1 1 calc R U . . .
C18 C 0.6414(7) 0.7598(5) 0.5586(9) 0.111(3) Uani 1 1 d . . . . .
C19 C 0.7451(6) 0.7566(6) 0.6471(9) 0.138(4) Uani 1 1 d . . . . .
H19A H 0.734619 0.776114 0.709456 0.166 Uiso 1 1 calc R U . . .
H19B H 0.759558 0.791435 0.605279 0.166 Uiso 1 1 calc R U . . .
C20 C 0.7951(6) 0.7051(6) 0.6693(9) 0.149(4) Uani 1 1 d . . . . .
H20A H 0.803113 0.684445 0.607148 0.223 Uiso 1 1 calc R U . . .
H20B H 0.781000 0.672263 0.713613 0.223 Uiso 1 1 calc R U . . .
H20C H 0.833664 0.725322 0.701450 0.223 Uiso 1 1 calc R U . . .
C21 C 0.4471(7) 0.8466(10) 0.3567(16) 0.220(8) Uani 1 1 d . . . . .
H21A H 0.423279 0.808574 0.376009 0.264 Uiso 1 1 calc R U . . .
H21B H 0.470642 0.833470 0.302049 0.264 Uiso 1 1 calc R U . . .
C22 C 0.4052(10) 0.8997(8) 0.3253(16) 0.260(11) Uani 1 1 d . . . . .
H22A H 0.372142 0.884264 0.274253 0.390 Uiso 1 1 calc R U . . .
H22B H 0.428553 0.934691 0.297993 0.390 Uiso 1 1 calc R U . . .
H22C H 0.386442 0.916026 0.382426 0.390 Uiso 1 1 calc R U . . .
C23 C 0.5724(6) 0.9287(4) 0.5811(8) 0.139(4) Uani 1 1 d . . . . .
H23A H 0.550131 0.954246 0.525553 0.166 Uiso 1 1 calc R U . . .
H23B H 0.613820 0.948909 0.600284 0.166 Uiso 1 1 calc R U . . .
C24 C 0.5345(8) 0.9304(4) 0.6709(10) 0.123(4) Uani 1 1 d . . . . .
C25 C 0.4692(8) 0.9311(4) 0.6533(9) 0.126(4) Uani 1 1 d . . . . .
H25 H 0.448180 0.932302 0.587304 0.151 Uiso 1 1 calc R U . . .
C26 C 0.4356(7) 0.9301(5) 0.7337(12) 0.123(4) Uani 1 1 d . . . . .
C27 C 0.3345(13) 0.9525(13) 0.6328(16) 0.183(7) Uani 0.60(2) 1 d D U P C 1
H27A H 0.291040 0.937177 0.632726 0.219 Uiso 0.60(2) 1 calc R U P C 1
H27B H 0.350911 0.931181 0.576136 0.219 Uiso 0.60(2) 1 calc R U P C 1
C27A C 0.3357(17) 0.919(3) 0.628(2) 0.183(8) Uani 0.40(2) 1 d D U P C 2
H27C H 0.355790 0.885030 0.591829 0.220 Uiso 0.40(2) 1 calc R U P C 2
H27D H 0.335063 0.959928 0.588130 0.220 Uiso 0.40(2) 1 calc R U P C 2
C28 C 0.3322(13) 1.0237(12) 0.6132(16) 0.201(11) Uani 0.60(2) 1 d D U P C 1
H28A H 0.314179 1.031543 0.544178 0.301 Uiso 0.60(2) 1 calc R U P C 1
H28B H 0.374635 1.041551 0.624416 0.301 Uiso 0.60(2) 1 calc R U P C 1
H28C H 0.306372 1.044775 0.658044 0.301 Uiso 0.60(2) 1 calc R U P C 1
C28A C 0.2701(18) 0.900(2) 0.639(3) 0.190(13) Uani 0.40(2) 1 d D U P C 2
H28D H 0.248227 0.886302 0.574517 0.286 Uiso 0.40(2) 1 calc R U P C 2
H28E H 0.248141 0.936537 0.664479 0.286 Uiso 0.40(2) 1 calc R U P C 2
H28F H 0.271070 0.863332 0.685960 0.286 Uiso 0.40(2) 1 calc R U P C 2

loop_
_atom_site_aniso_label
_atom_site_aniso_U_11
_atom_site_aniso_U_22
_atom_site_aniso_U_33
_atom_site_aniso_U_23
_atom_site_aniso_U_13
_atom_site_aniso_U_12
O1 0.114(6) 0.103(5) 0.159(7) -0.005(5) 0.032(5) -0.004(4)
O2 0.155(7) 0.101(5) 0.100(5) -0.016(4) 0.035(4) -0.011(4)
O3 0.158(7) 0.105(5) 0.142(6) -0.003(5) 0.070(5) -0.031(5)
O4 0.196(9) 0.119(6) 0.133(6) -0.009(5) 0.023(6) -0.018(6)
O5 0.198(9) 0.173(8) 0.135(7) -0.003(6) 0.028(6) 0.042(7)
C1 0.133(10) 0.050(6) 0.132(10) 0.000 0.066(9) 0.000
C2 0.106(7) 0.056(5) 0.124(8) -0.017(5) 0.048(6) 0.005(5)
C3 0.111(7) 0.057(5) 0.109(7) -0.016(5) 0.049(6) -0.014(5)
C4 0.125(8) 0.066(5) 0.095(7) -0.031(5) 0.034(6) -0.007(5)
C5 0.126(8) 0.092(6) 0.102(7) -0.032(6) 0.058(6) -0.020(6)
C6 0.112(7) 0.088(7) 0.138(9) -0.033(6) 0.055(7) -0.018(6)
C7 0.134(10) 0.057(5) 0.126(8) -0.015(5) 0.051(7) -0.005(6)
C8 0.128(11) 0.139(11) 0.238(16) 0.040(10) 0.029(10) -0.018(8)
C9 0.151(13) 0.213(17) 0.264(19) 0.003(15) -0.031(13) 0.020(11)
C10 0.147(10) 0.094(7) 0.117(8) -0.020(6) 0.029(7) -0.017(7)
C11 0.213(13) 0.115(8) 0.140(10) -0.012(8) -0.012(9) 0.007(8)
C12 0.150(9) 0.103(7) 0.105(6) -0.025(5) 0.076(6) -0.025(6)
C13 0.143(10) 0.106(8) 0.105(8) -0.022(7) 0.080(7) -0.029(8)
C14 0.165(11) 0.116(9) 0.093(7) -0.025(6) 0.065(7) -0.037(8)
C15 0.156(11) 0.117(10) 0.099(7) 0.002(7) 0.051(7) -0.023(8)
C16 0.187(12) 0.089(8) 0.093(7) 0.002(6) 0.041(7) -0.040(8)
C17 0.173(11) 0.107(9) 0.104(7) 0.010(7) 0.047(8) -0.050(8)
C18 0.156(10) 0.079(7) 0.113(8) 0.000(6) 0.072(8) -0.026(7)
C19 0.166(11) 0.133(10) 0.123(8) 0.023(7) 0.050(8) -0.051(10)
C20 0.170(11) 0.134(10) 0.149(10) 0.024(8) 0.046(8) -0.040(9)
C21 0.157(13) 0.189(18) 0.30(2) -0.033(17) -0.027(14) -0.016(12)
C22 0.31(2) 0.114(11) 0.33(3) -0.024(14) -0.06(2) 0.011(14)
C23 0.233(13) 0.061(6) 0.128(8) 0.024(5) 0.050(9) -0.028(6)
C24 0.205(15) 0.059(5) 0.108(10) -0.005(5) 0.033(9) -0.004(7)
C25 0.198(14) 0.070(6) 0.112(9) -0.010(5) 0.031(10) 0.008(7)
C26 0.160(11) 0.085(7) 0.131(10) -0.013(6) 0.048(11) 0.012(7)
C27 0.227(14) 0.183(15) 0.139(11) -0.046(13) 0.026(11) 0.033(13)
C27A 0.219(15) 0.191(17) 0.142(13) -0.036(15) 0.027(14) 0.026(15)
C28 0.28(3) 0.19(2) 0.122(15) -0.011(16) 0.000(16) 0.03(2)
C28A 0.20(2) 0.22(3) 0.15(2) -0.04(2) 0.03(2) 0.03(2)

loop_
_atom_type_symbol
_atom_type_description
_atom_type_scat_dispersion_real
_atom_type_scat_dispersion_imag
_atom_type_scat_source
C C 0.0033 0.0016 'International Tables Vol C Tables 4.2.6.8 and 6.1.1.4'
H H 0.0000 0.0000 'International Tables Vol C Tables 4.2.6.8 and 6.1.1.4'
O O 0.0106 0.0060 'International Tables Vol C Tables 4.2.6.8 and 6.1.1.4'
S S 0.1246 0.1234 'International Tables Vol C Tables 4.2.6.8 and 6.1.1.4'

loop_
_geom_angle_atom_site_label_1
_geom_angle_atom_site_label_2
_geom_angle_atom_site_label_3
_geom_angle
_geom_angle_site_symmetry_1
_geom_angle_site_symmetry_3
_geom_angle_publ_flag
C31 S1 C29 97.3(13) . . ?
C31 S2 C30 94.9(13) . . ?
C32 S3 C33 102.5(12) . . ?
C32 S4 C34 99.4(12) . . ?
S1 C29 H29 123.3 . . ?
C30 C29 S1 113(2) . . ?
C30 C29 H29 123.3 . . ?
S2 C30 H30 120.0 . . ?
C29 C30 S2 120(2) . . ?
C29 C30 H30 120.0 . . ?
S2 C31 S1 114.3(11) . . ?
C32 C31 S1 120.7(18) . . ?
C32 C31 S2 125.0(18) . . ?
S3 C32 S4 108.3(11) . . ?
C31 C32 S3 124.0(18) . . ?
C31 C32 S4 127.6(18) . . ?
S3 C33 H33 124.7 . . ?
C34 C33 S3 111(2) . . ?
C34 C33 H33 124.7 . . ?
S4 C34 H34 120.4 . . ?
C33 C34 S4 119(2) . . ?
C33 C34 H34 120.4 . . ?
C31A S1A C29A 97.2(14) . . ?
C31A S2A C30A 94.6(14) . . ?
C32A S3A C33A 103.2(13) . . ?
C32A S4A C34A 99.7(14) . . ?
S1A C29A H29A 123.4 . . ?
C30A C29A S1A 113(2) . . ?
C30A C29A H29A 123.4 . . ?
S2A C30A H30A 119.9 . . ?
C29A C30A S2A 120(2) . . ?
C29A C30A H30A 119.9 . . ?
S2A C31A S1A 114.6(12) . . ?
C32A C31A S1A 120(2) . . ?
C32A C31A S2A 126(2) . . ?
S3A C32A S4A 108.1(12) . . ?
C31A C32A S3A 123(2) . . ?
C31A C32A S4A 129(2) . . ?
S3A C33A H33A 125.0 . . ?
C34A C33A S3A 110(2) . . ?
C34A C33A H33A 125.0 . . ?
S4A C34A H34A 120.5 . . ?
C33A C34A S4A 119(2) . . ?
C33A C34A H34A 120.5 . . ?
C8 O1 C7 118.2(10) . . ?
C4 O2 C10 117.6(8) . . ?
C18 O3 C19 117.9(10) . . ?
C21 O4 C15 120.0(12) . . ?
C26 O5 C27 121.1(16) . . ?
C26 O5 C27A 120.4(19) . . ?
H1A C1 H1B 107.8 . . ?
C2 C1 H1A 109.1 . . ?
C2 C1 H1A 109.1 2_656 . ?
C2 C1 H1B 109.1 . . ?
C2 C1 H1B 109.1 2_656 . ?
C2 C1 C2 112.6(9) . 2_656 ?
C3 C2 C1 119.8(8) . . ?
C3 C2 C7 118.3(9) . . ?
C7 C2 C1 121.8(9) . . ?
C2 C3 H3 118.7 . . ?
C2 C3 C4 122.7(9) . . ?
C4 C3 H3 118.7 . . ?
O2 C4 C3 125.4(10) . . ?
O2 C4 C5 115.2(10) . . ?
C3 C4 C5 119.4(10) . . ?
C4 C5 C12 121.6(11) . . ?
C6 C5 C4 117.9(9) . . ?
C6 C5 C12 120.5(10) . . ?
C5 C6 H6 119.4 . . ?
C7 C6 C5 121.2(10) . . ?
C7 C6 H6 119.4 . . ?
O1 C7 C2 116.1(10) . . ?
O1 C7 C6 123.4(11) . . ?
C2 C7 C6 120.5(11) . . ?
O1 C8 H8A 110.8 . . ?
O1 C8 H8B 110.8 . . ?
O1 C8 C9 104.7(12) . . ?
H8A C8 H8B 108.9 . . ?
C9 C8 H8A 110.8 . . ?
C9 C8 H8B 110.8 . . ?
C8 C9 H9A 109.5 . . ?
C8 C9 H9B 109.5 . . ?
C8 C9 H9C 109.5 . . ?
H9A C9 H9B 109.5 . . ?
H9A C9 H9C 109.5 . . ?
H9B C9 H9C 109.5 . . ?
O2 C10 H10A 110.2 . . ?
O2 C10 H10B 110.2 . . ?
O2 C10 C11 107.8(10) . . ?
H10A C10 H10B 108.5 . . ?
C11 C10 H10A 110.2 . . ?
C11 C10 H10B 110.2 . . ?
C10 C11 H11A 109.5 . . ?
C10 C11 H11B 109.5 . . ?
C10 C11 H11C 109.5 . . ?
H11A C11 H11B 109.5 . . ?
H11A C11 H11C 109.5 . . ?
H11B C11 H11C 109.5 . . ?
C5 C12 H12A 109.0 . . ?
C5 C12 H12B 109.0 . . ?
H12A C12 H12B 107.8 . . ?
C13 C12 C5 112.9(7) . . ?
C13 C12 H12A 109.0 . . ?
C13 C12 H12B 109.0 . . ?
C14 C13 C12 120.2(12) . . ?
C14 C13 C18 118.2(11) . . ?
C18 C13 C12 121.7(12) . . ?
C13 C14 H14 119.1 . . ?
C13 C14 C15 121.9(12) . . ?
C15 C14 H14 119.1 . . ?
O4 C15 C14 124.5(12) . . ?
C16 C15 O4 115.3(12) . . ?
C16 C15 C14 120.0(13) . . ?
C15 C16 C17 116.9(11) . . ?
C15 C16 C23 122.1(13) . . ?
C17 C16 C23 120.9(12) . . ?
C16 C17 H17 118.8 . . ?
C18 C17 C16 122.5(12) . . ?
C18 C17 H17 118.8 . . ?
O3 C18 C13 115.8(11) . . ?
O3 C18 C17 123.7(13) . . ?
C13 C18 C17 120.4(13) . . ?
O3 C19 H19A 110.6 . . ?
O3 C19 H19B 110.6 . . ?
O3 C19 C20 105.8(10) . . ?
H19A C19 H19B 108.7 . . ?
C20 C19 H19A 110.6 . . ?
C20 C19 H19B 110.6 . . ?
C19 C20 H20A 109.5 . . ?
C19 C20 H20B 109.5 . . ?
C19 C20 H20C 109.5 . . ?
H20A C20 H20B 109.5 . . ?
H20A C20 H20C 109.5 . . ?
H20B C20 H20C 109.5 . . ?
O4 C21 H21A 110.4 . . ?
O4 C21 H21B 110.4 . . ?
O4 C21 C22 106.8(16) . . ?
H21A C21 H21B 108.6 . . ?
C22 C21 H21A 110.4 . . ?
C22 C21 H21B 110.4 . . ?
C21 C22 H22A 109.5 . . ?
C21 C22 H22B 109.5 . . ?
C21 C22 H22C 109.5 . . ?
H22A C22 H22B 109.5 . . ?
H22A C22 H22C 109.5 . . ?
H22B C22 H22C 109.5 . . ?
C16 C23 H23A 109.5 . . ?
C16 C23 H23B 109.5 . . ?
C16 C23 C24 110.9(7) . . ?
H23A C23 H23B 108.0 . . ?
C24 C23 H23A 109.5 . . ?
C24 C23 H23B 109.5 . . ?
C25 C24 C23 119.1(13) . . ?
C26 C24 C23 120.8(15) 2_656 . ?
C26 C24 C25 120.1(12) 2_656 . ?
C24 C25 H25 120.5 . . ?
C26 C25 C24 118.9(13) . . ?
C26 C25 H25 120.5 . . ?
C24 C26 O5 116.5(14) 2_656 . ?
C24 C26 C25 120.9(13) 2_656 . ?
C25 C26 O5 122.6(16) . . ?
O5 C27 H27A 107.7 . . ?
O5 C27 H27B 107.7 . . ?
O5 C27 C28 118(2) . . ?
H27A C27 H27B 107.1 . . ?
C28 C27 H27A 107.7 . . ?
C28 C27 H27B 107.7 . . ?
O5 C27A H27C 109.7 . . ?
O5 C27A H27D 109.7 . . ?
O5 C27A C28A 110(3) . . ?
H27C C27A H27D 108.2 . . ?
C28A C27A H27C 109.7 . . ?
C28A C27A H27D 109.7 . . ?
C27 C28 H28A 109.5 . . ?
C27 C28 H28B 109.5 . . ?
C27 C28 H28C 109.5 . . ?
H28A C28 H28B 109.5 . . ?
H28A C28 H28C 109.5 . . ?
H28B C28 H28C 109.5 . . ?
C27A C28A H28D 109.5 . . ?
C27A C28A H28E 109.5 . . ?
C27A C28A H28F 109.5 . . ?
H28D C28A H28E 109.5 . . ?
H28D C28A H28F 109.5 . . ?
H28E C28A H28F 109.5 . . ?

loop_
_geom_bond_atom_site_label_1
_geom_bond_atom_site_label_2
_geom_bond_distance
_geom_bond_site_symmetry_2
_geom_bond_publ_flag
S1 C29 1.73(2) . ?
S1 C31 1.713(18) . ?
S2 C30 1.72(2) . ?
S2 C31 1.712(18) . ?
S3 C32 1.753(17) . ?
S3 C33 1.800(18) . ?
S4 C32 1.763(17) . ?
S4 C34 1.767(18) . ?
C29 H29 0.9500 . ?
C29 C30 1.329(19) . ?
C30 H30 0.9500 . ?
C31 C32 1.339(19) . ?
C33 H33 0.9500 . ?
C33 C34 1.356(19) . ?
C34 H34 0.9500 . ?
S1A C29A 1.73(2) . ?
S1A C31A 1.72(2) . ?
S2A C30A 1.72(2) . ?
S2A C31A 1.71(2) . ?
S3A C32A 1.751(19) . ?
S3A C33A 1.81(2) . ?
S4A C32A 1.761(19) . ?
S4A C34A 1.77(2) . ?
C29A H29A 0.9500 . ?
C29A C30A 1.33(2) . ?
C30A H30A 0.9500 . ?
C31A C32A 1.34(2) . ?
C33A H33A 0.9500 . ?
C33A C34A 1.36(2) . ?
C34A H34A 0.9500 . ?
O1 C7 1.379(12) . ?
O1 C8 1.370(12) . ?
O2 C4 1.384(11) . ?
O2 C10 1.434(11) . ?
O3 C18 1.352(12) . ?
O3 C19 1.449(12) . ?
O4 C15 1.396(14) . ?
O4 C21 1.395(16) . ?
O5 C26 1.392(13) . ?
O5 C27 1.438(18) . ?
O5 C27A 1.42(2) . ?
C1 H1A 0.9900 . ?
C1 H1B 0.9900 . ?
C1 C2 1.505(11) . ?
C1 C2 1.505(11) 2_656 ?
C2 C3 1.364(12) . ?
C2 C7 1.383(13) . ?
C3 H3 0.9500 . ?
C3 C4 1.385(12) . ?
C4 C5 1.406(12) . ?
C5 C6 1.390(13) . ?
C5 C12 1.508(12) . ?
C6 H6 0.9500 . ?
C6 C7 1.390(13) . ?
C8 H8A 0.9900 . ?
C8 H8B 0.9900 . ?
C8 C9 1.513(19) . ?
C9 H9A 0.9800 . ?
C9 H9B 0.9800 . ?
C9 H9C 0.9800 . ?
C10 H10A 0.9900 . ?
C10 H10B 0.9900 . ?
C10 C11 1.479(14) . ?
C11 H11A 0.9800 . ?
C11 H11B 0.9800 . ?
C11 H11C 0.9800 . ?
C12 H12A 0.9900 . ?
C12 H12B 0.9900 . ?
C12 C13 1.498(13) . ?
C13 C14 1.359(14) . ?
C13 C18 1.380(14) . ?
C14 H14 0.9500 . ?
C14 C15 1.430(16) . ?
C15 C16 1.379(15) . ?
C16 C17 1.396(15) . ?
C16 C23 1.496(14) . ?
C17 H17 0.9500 . ?
C17 C18 1.390(15) . ?
C19 H19A 0.9900 . ?
C19 H19B 0.9900 . ?
C19 C20 1.514(15) . ?
C20 H20A 0.9800 . ?
C20 H20B 0.9800 . ?
C20 H20C 0.9800 . ?
C21 H21A 0.9900 . ?
C21 H21B 0.9900 . ?
C21 C22 1.447(19) . ?
C22 H22A 0.9800 . ?
C22 H22B 0.9800 . ?
C22 H22C 0.9800 . ?
C23 H23A 0.9900 . ?
C23 H23B 0.9900 . ?
C23 C24 1.555(15) . ?
C24 C25 1.400(15) . ?
C24 C26 1.369(15) 2_656 ?
C25 H25 0.9500 . ?
C25 C26 1.388(16) . ?
C27 H27A 0.9900 . ?
C27 H27B 0.9900 . ?
C27 C28 1.488(10) . ?
C27A H27C 0.9900 . ?
C27A H27D 0.9900 . ?
C27A C28A 1.502(11) . ?
C28 H28A 0.9800 . ?
C28 H28B 0.9800 . ?
C28 H28C 0.9800 . ?
C28A H28D 0.9800 . ?
C28A H28E 0.9800 . ?
C28A H28F 0.9800 . ?

loop_
_geom_torsion_atom_site_label_1
_geom_torsion_atom_site_label_2
_geom_torsion_atom_site_label_3
_geom_torsion_atom_site_label_4
_geom_torsion
_geom_torsion_site_symmetry_1
_geom_torsion_site_symmetry_2
_geom_torsion_site_symmetry_3
_geom_torsion_site_symmetry_4
_geom_torsion_publ_flag
S1 C29 C30 S2 0.6(13) . . . . ?
S1 C31 C32 S3 -0.2(15) . . . . ?
S1 C31 C32 S4 178.0(8) . . . . ?
S2 C31 C32 S3 -178.9(6) . . . . ?
S2 C31 C32 S4 -0.8(17) . . . . ?
S3 C33 C34 S4 -0.7(12) . . . . ?
C29 S1 C31 S2 -0.5(7) . . . . ?
C29 S1 C31 C32 -179.4(10) . . . . ?
C30 S2 C31 S1 0.7(7) . . . . ?
C30 S2 C31 C32 179.6(11) . . . . ?
C31 S1 C29 C30 -0.1(10) . . . . ?
C31 S2 C30 C29 -0.8(11) . . . . ?
C32 S3 C33 C34 -0.5(10) . . . . ?
C32 S4 C34 C33 1.6(12) . . . . ?
C33 S3 C32 S4 1.4(8) . . . . ?
C33 S3 C32 C31 179.9(10) . . . . ?
C34 S4 C32 S3 -1.7(9) . . . . ?
C34 S4 C32 C31 179.9(11) . . . . ?
S1A C29A C30A S2A -0.4(13) . . . . ?
S1A C31A C32A S3A 0.8(15) . . . . ?
S1A C31A C32A S4A 179.9(8) . . . . ?
S2A C31A C32A S3A -179.9(7) . . . . ?
S2A C31A C32A S4A -0.8(18) . . . . ?
S3A C33A C34A S4A 0.5(13) . . . . ?
C29A S1A C31A S2A 0.3(8) . . . . ?
C29A S1A C31A C32A 179.7(10) . . . . ?
C30A S2A C31A S1A -0.4(8) . . . . ?
C30A S2A C31A C32A -179.8(11) . . . . ?
C31A S1A C29A C30A 0.0(10) . . . . ?
C31A S2A C30A C29A 0.5(11) . . . . ?
C32A S3A C33A C34A -0.5(10) . . . . ?
C32A S4A C34A C33A -0.4(12) . . . . ?
C33A S3A C32A S4A 0.2(8) . . . . ?
C33A S3A C32A C31A 179.5(10) . . . . ?
C34A S4A C32A S3A 0.0(9) . . . . ?
C34A S4A C32A C31A -179.3(11) . . . . ?
O2 C4 C5 C6 -179.4(7) . . . . ?
O2 C4 C5 C12 3.0(11) . . . . ?
O4 C15 C16 C17 -176.5(8) . . . . ?
O4 C15 C16 C23 5.5(14) . . . . ?
C1 C2 C3 C4 177.5(7) . . . . ?
C1 C2 C7 O1 2.2(11) . . . . ?
C1 C2 C7 C6 -177.7(7) . . . . ?
C2 C1 C2 C3 -81.9(7) 2_656 . . . ?
C2 C1 C2 C7 95.9(8) 2_656 . . . ?
C2 C3 C4 O2 179.9(7) . . . . ?
C2 C3 C4 C5 0.0(11) . . . . ?
C3 C2 C7 O1 -180.0(7) . . . . ?
C3 C2 C7 C6 0.1(12) . . . . ?
C3 C4 C5 C6 0.6(12) . . . . ?
C3 C4 C5 C12 -177.0(7) . . . . ?
C4 O2 C10 C11 -179.8(7) . . . . ?
C4 C5 C6 C7 -0.8(13) . . . . ?
C4 C5 C12 C13 84.4(12) . . . . ?
C5 C6 C7 O1 -179.4(8) . . . . ?
C5 C6 C7 C2 0.5(13) . . . . ?
C5 C12 C13 C14 -93.2(12) . . . . ?
C5 C12 C13 C18 86.4(12) . . . . ?
C6 C5 C12 C13 -93.1(12) . . . . ?
C7 O1 C8 C9 -177.5(10) . . . . ?
C7 C2 C3 C4 -0.3(12) . . . . ?
C8 O1 C7 C2 173.8(9) . . . . ?
C8 O1 C7 C6 -6.3(14) . . . . ?
C10 O2 C4 C3 3.4(11) . . . . ?
C10 O2 C4 C5 -176.6(7) . . . . ?
C12 C5 C6 C7 176.8(7) . . . . ?
C12 C13 C14 C15 176.4(8) . . . . ?
C12 C13 C18 O3 2.2(13) . . . . ?
C12 C13 C18 C17 -176.2(8) . . . . ?
C13 C14 C15 O4 177.4(9) . . . . ?
C13 C14 C15 C16 1.9(15) . . . . ?
C14 C13 C18 O3 -178.2(8) . . . . ?
C14 C13 C18 C17 3.3(14) . . . . ?
C14 C15 C16 C17 -0.5(14) . . . . ?
C14 C15 C16 C23 -178.6(9) . . . . ?
C15 O4 C21 C22 -174.9(14) . . . . ?
C15 C16 C17 C18 0.7(15) . . . . ?
C15 C16 C23 C24 87.4(13) . . . . ?
C16 C17 C18 O3 179.5(9) . . . . ?
C16 C17 C18 C13 -2.2(14) . . . . ?
C16 C23 C24 C25 -86.0(13) . . . . ?
C16 C23 C24 C26 92.8(13) . . . 2_656 ?
C17 C16 C23 C24 -90.5(13) . . . . ?
C18 O3 C19 C20 -174.5(8) . . . . ?
C18 C13 C14 C15 -3.2(15) . . . . ?
C19 O3 C18 C13 166.8(8) . . . . ?
C19 O3 C18 C17 -14.8(13) . . . . ?
C21 O4 C15 C14 -6.4(17) . . . . ?
C21 O4 C15 C16 169.4(12) . . . . ?
C23 C16 C17 C18 178.8(8) . . . . ?
C23 C24 C25 C26 177.5(8) . . . . ?
C24 C25 C26 O5 -178.9(10) . . . . ?
C24 C25 C26 C24 2.1(13) . . . 2_656 ?
C26 O5 C27 C28 -73(3) . . . . ?
C26 O5 C27A C28A 162(2) . . . . ?
C26 C24 C25 C26 -1.3(13) 2_656 . . . ?
C27 O5 C26 C24 157.0(15) . . . 2_656 ?
C27 O5 C26 C25 -22(2) . . . . ?
C27A O5 C26 C24 -171(3) . . . 2_656 ?
C27A O5 C26 C25 10(3) . . . . ?
